data_7021350
loop_
_publ_author_name
'Anselmo, Daniele'
'Salassa, Giovanni'
'Escudero-Ad\'an, Eduardo C'
'Martin, Eddy'
'Kleij, Arjan W.'

_publ_section_title
;
 Merging catalysis and supramolecular aggregation features of triptycene
 based Zn(salphen)s.
;
_journal_issue 22
_journal_name_full 'Dalton transactions (Cambridge, England : 2003)'
_journal_page_first 7962
_journal_page_last 7970
_journal_paper_doi 10.1039/c3dt00067b
_journal_volume 42
_journal_year 2013
_chemical_formula_sum 'C66 H62 N4 O8 S4 Zn2'
_chemical_formula_weight 1298.18
_chemical_name_systematic
;
?
;
_space_group_IT_number 2
_symmetry_cell_setting triclinic
_symmetry_space_group_name_Hall '-P 1'
_symmetry_space_group_name_H-M 'P -1'
_atom_sites_solution_hydrogens geom
_atom_sites_solution_primary direct
_atom_sites_solution_secondary difmap
_audit_creation_method SHELXL-97
_cell_angle_alpha 98.405(3)
_cell_angle_beta 97.457(4)
_cell_angle_gamma 114.971(3)
_cell_formula_units_Z 1
_cell_length_a 9.1484(7)
_cell_length_b 10.4688(8)
_cell_length_c 17.6146(12)
_cell_measurement_reflns_used 847
_cell_measurement_temperature 100(2)
_cell_measurement_theta_max 22.15
_cell_measurement_theta_min 2.39
_cell_volume 1478.0(2)
_computing_cell_refinement 'Bruker APEX2 v2011.4-0'
_computing_data_collection 'Bruker APEX2 v2011.4-0'
_computing_data_reduction 'Bruker SAINT V7.60A'
_computing_molecular_graphics 'Bruker SHELXTL'
_computing_publication_material 'Bruker SHELXTL'
_computing_structure_refinement 'SHELXS-97 (Sheldrick, 2008)'
_computing_structure_solution Sir2011
_diffrn_ambient_temperature 100(2)
_diffrn_detector_area_resol_mean 512
_diffrn_detector_type '4K CCD area detector APEX II'
_diffrn_measured_fraction_theta_full 0.993
_diffrn_measured_fraction_theta_max 0.965
_diffrn_measurement_device_type 'APEX DUO Kappa 4-axis goniometer'
_diffrn_measurement_method
;
Fullsphere data collection, phi and omega scans
;
_diffrn_measurement_specimen_support 'magnetic support whith MicroMount'
_diffrn_radiation_monochromator 'Quazar MX Multilayer Optics'
_diffrn_radiation_type MoK\a
_diffrn_radiation_wavelength 0.71073
_diffrn_reflns_av_R_equivalents 0.0719
_diffrn_reflns_av_sigmaI/netI 0.1092
_diffrn_reflns_limit_h_max 11
_diffrn_reflns_limit_h_min -12
_diffrn_reflns_limit_k_max 13
_diffrn_reflns_limit_k_min -13
_diffrn_reflns_limit_l_max 23
_diffrn_reflns_limit_l_min 0
_diffrn_reflns_number 7022
_diffrn_reflns_theta_full 25.00
_diffrn_reflns_theta_max 28.21
_diffrn_reflns_theta_min 1.20
_diffrn_source 'Micorfocus source E025 IuS'
_diffrn_source_current 0.6
_diffrn_source_power 50
_diffrn_source_size '0.2 mm x 0.2 mm fine focus'
_diffrn_source_type 'Bruker APEX DUO'
_exptl_absorpt_coefficient_mu 1.014
_exptl_absorpt_correction_T_max 0.9899
_exptl_absorpt_correction_T_min 0.9054
_exptl_absorpt_correction_type empirical
_exptl_absorpt_process_details
;
TWINABS Version 2008/0 Bruker-Nonius
Blessing, Acta Cryst. (1995) A51 33-38
;
_exptl_crystal_colour orange
_exptl_crystal_density_diffrn 1.459
_exptl_crystal_density_method 'not measured'
_exptl_crystal_description needle
_exptl_crystal_F_000 674
_exptl_crystal_size_max 0.10
_exptl_crystal_size_mid 0.02
_exptl_crystal_size_min 0.01
_refine_diff_density_max 0.687
_refine_diff_density_min -0.700
_refine_diff_density_rms 0.171
_refine_ls_extinction_method none
_refine_ls_goodness_of_fit_ref 1.026
_refine_ls_hydrogen_treatment noref
_refine_ls_matrix_type full
_refine_ls_number_parameters 404
_refine_ls_number_reflns 7022
_refine_ls_number_restraints 30
_refine_ls_restrained_S_all 1.025
_refine_ls_R_factor_all 0.1066
_refine_ls_R_factor_gt 0.0589
_refine_ls_shift/su_max 0.001
_refine_ls_shift/su_mean 0.000
_refine_ls_structure_factor_coef Fsqd
_refine_ls_weighting_details 'calc w=1/[\s^2^(Fo^2^)+(0.0671P)^2^+0.0000P] where P=(Fo^2^+2Fc^2^)/3'
_refine_ls_weighting_scheme calc
_refine_ls_wR_factor_gt 0.1227
_refine_ls_wR_factor_ref 0.1476
_reflns_number_gt 4662
_reflns_number_total 7022
_reflns_threshold_expression >2sigma(I)
_cod_data_source_file c3dt00067b.txt
_cod_data_source_block mo_awk1005_05m
_cod_depositor_comments
;
The following automatic conversions were performed:
'_diffrn_measurement_specimen_suppport' tag replaced with
'_diffrn_measurement_specimen_support'.

Automatic conversion script
Id: cif_correct_tags 1440 2010-10-19 06:21:57Z saulius 

The following automatic conversions were performed:

'_symmetry_cell_setting' value 'Triclinic' changed to 'triclinic'
according to /home/saulius/struct/CIF-dictionaries/cif_core.dic
dictionary named 'cif_core.dic' version 2.4.2 from 2011-04-26.

Automatic conversion script
Id: cif_fix_values 1891 2012-01-12 08:04:46Z andrius 
;
_cod_original_cell_volume 1477.98(19)
_cod_original_sg_symbol_H-M P-1
_cod_database_code 7021350

loop_
_symmetry_equiv_pos_as_xyz
'x, y, z'
'-x, -y, -z'

loop_
_atom_site_label
_atom_site_type_symbol
_atom_site_fract_x
_atom_site_fract_y
_atom_site_fract_z
_atom_site_U_iso_or_equiv
_atom_site_adp_type
_atom_site_occupancy
_atom_site_symmetry_multiplicity
_atom_site_calc_flag
_atom_site_refinement_flags
_atom_site_disorder_assembly
_atom_site_disorder_group
Zn1 Zn 0.69999(6) 0.84737(5) 0.65908(3) 0.01270(14) Uani 1 1 d . . .
S1 S 0.44991(14) 0.51349(11) 0.64892(7) 0.0223(3) Uani 1 1 d . . .
N1 N 0.7169(4) 0.8869(3) 0.54671(18) 0.0127(7) Uani 1 1 d . . .
N2 N 0.6126(4) 1.0032(3) 0.65553(18) 0.0144(7) Uani 1 1 d . . .
O1 O 0.8780(3) 0.7883(3) 0.65937(15) 0.0155(6) Uani 1 1 d . . .
O2 O 0.7251(4) 0.8936(3) 0.77423(15) 0.0189(7) Uani 1 1 d . . .
O3 O 0.4890(4) 0.6570(3) 0.62524(17) 0.0209(7) Uani 1 1 d . . .
C1 C 0.9467(5) 0.7646(4) 0.6015(2) 0.0148(8) Uani 1 1 d . . .
C2 C 1.0622(5) 0.7079(4) 0.6146(2) 0.0160(9) Uani 1 1 d . . .
C3 C 1.1398(5) 0.6827(4) 0.5554(2) 0.0181(9) Uani 1 1 d . . .
H3 H 1.2170 0.6455 0.5655 0.022 Uiso 1 1 calc R . .
C4 C 1.1076(5) 0.7105(4) 0.4814(2) 0.0183(9) Uani 1 1 d . . .
H4 H 1.1607 0.6912 0.4414 0.022 Uiso 1 1 calc R . .
C5 C 0.9980(5) 0.7661(4) 0.4677(2) 0.0163(9) Uani 1 1 d . . .
H5 H 0.9762 0.7862 0.4177 0.020 Uiso 1 1 calc R . .
C6 C 0.9162(5) 0.7943(4) 0.5262(2) 0.0134(8) Uani 1 1 d . . .
C7 C 0.8079(5) 0.8570(4) 0.5036(2) 0.0140(8) Uani 1 1 d . . .
H7 H 0.8032 0.8781 0.4530 0.017 Uiso 1 1 calc R . .
C8 C 0.6114(5) 0.9436(4) 0.5194(2) 0.0134(8) Uani 1 1 d . . .
C9 C 0.5576(5) 0.9409(4) 0.4417(2) 0.0133(8) Uani 1 1 d . . .
H9 H 0.5971 0.9013 0.4018 0.016 Uiso 1 1 calc R . .
C10 C 0.5534(5) 1.0048(4) 0.5789(2) 0.0127(8) Uani 1 1 d . . .
C11 C 0.6276(5) 1.1009(4) 0.7146(2) 0.0147(8) Uani 1 1 d . . .
H11 H 0.6047 1.1774 0.7032 0.018 Uiso 1 1 calc R . .
C12 C 0.6760(5) 1.1030(4) 0.7961(2) 0.0144(8) Uani 1 1 d . . .
C13 C 0.6782(5) 1.2162(4) 0.8521(2) 0.0171(9) Uani 1 1 d . . .
H13 H 0.6575 1.2899 0.8347 0.021 Uiso 1 1 calc R . .
C14 C 0.7094(6) 1.2208(5) 0.9305(2) 0.0213(10) Uani 1 1 d . . .
H14 H 0.7139 1.2989 0.9674 0.026 Uiso 1 1 calc R . .
C15 C 0.7347(5) 1.1107(4) 0.9563(2) 0.0195(9) Uani 1 1 d . . .
H15 H 0.7523 1.1130 1.0109 0.023 Uiso 1 1 calc R . .
C16 C 0.7349(5) 0.9983(4) 0.9044(2) 0.0153(9) Uani 1 1 d . . .
C17 C 0.7144(5) 0.9954(4) 0.8212(2) 0.0138(8) Uani 1 1 d . . .
C18 C 1.1048(5) 0.6754(4) 0.6922(2) 0.0145(8) Uani 1 1 d . . .
C19 C 0.9869(6) 0.5730(5) 0.7222(3) 0.0223(10) Uani 1 1 d . . .
H19 H 0.8759 0.5234 0.6933 0.027 Uiso 1 1 calc R . .
C20 C 1.0273(6) 0.5417(5) 0.7931(3) 0.0267(11) Uani 1 1 d . . .
H20 H 0.9445 0.4715 0.8125 0.032 Uiso 1 1 calc R . .
C21 C 1.1874(6) 0.6123(5) 0.8355(3) 0.0254(10) Uani 1 1 d . . .
H21 H 1.2154 0.5913 0.8844 0.030 Uiso 1 1 calc R . .
C22 C 1.3068(6) 0.7132(5) 0.8069(3) 0.0275(11) Uani 1 1 d . . .
H22 H 1.4177 0.7616 0.8359 0.033 Uiso 1 1 calc R . .
C23 C 1.2650(6) 0.7447(5) 0.7349(2) 0.0213(9) Uani 1 1 d . . .
H23 H 1.3480 0.8145 0.7153 0.026 Uiso 1 1 calc R . .
C24 C 0.7491(5) 0.8761(4) 0.9341(2) 0.0158(9) Uani 1 1 d . . .
C25 C 0.6481(6) 0.8130(5) 0.9842(2) 0.0237(10) Uani 1 1 d . . .
H25 H 0.5760 0.8506 0.9999 0.028 Uiso 1 1 calc R . .
C26 C 0.6508(6) 0.6967(5) 1.0113(3) 0.0292(11) Uani 1 1 d . . .
H26 H 0.5790 0.6529 1.0443 0.035 Uiso 1 1 calc R . .
C27 C 0.7596(7) 0.6442(5) 0.9901(3) 0.0320(12) Uani 1 1 d . . .
H27 H 0.7650 0.5665 1.0101 0.038 Uiso 1 1 calc R . .
C28 C 0.8591(6) 0.7045(5) 0.9402(3) 0.0269(11) Uani 1 1 d . . .
H28 H 0.9315 0.6670 0.9248 0.032 Uiso 1 1 calc R . .
C29 C 0.8541(6) 0.8200(5) 0.9123(3) 0.0219(10) Uani 1 1 d . . .
H29 H 0.9235 0.8612 0.8778 0.026 Uiso 1 1 calc R . .
C30 C 0.5810(6) 0.5554(5) 0.7428(3) 0.0241(10) Uani 1 1 d . . .
H30A H 0.6949 0.6195 0.7411 0.036 Uiso 1 1 calc R . .
H30B H 0.5755 0.4659 0.7560 0.036 Uiso 1 1 calc R . .
H30C H 0.5445 0.6036 0.7827 0.036 Uiso 1 1 calc R . .
C31 C 0.5511(6) 0.4347(5) 0.5917(3) 0.0264(11) Uani 1 1 d . . .
H31A H 0.4903 0.3997 0.5369 0.040 Uiso 1 1 calc R . .
H31B H 0.5543 0.3536 0.6122 0.040 Uiso 1 1 calc R . .
H31C H 0.6639 0.5076 0.5946 0.040 Uiso 1 1 calc R . .
S1S S 0.72511(16) 0.77930(13) 0.22396(7) 0.0196(3) Uani 0.85 1 d PDU A 1
O1S O 0.6756(6) 0.7923(9) 0.3022(4) 0.0244(11) Uani 0.85 1 d PDU A 1
C1S C 0.9245(8) 0.7866(6) 0.2428(5) 0.0348(16) Uani 0.85 1 d PDU A 1
H1S1 H 1.0003 0.8754 0.2817 0.052 Uiso 0.85 1 calc PR A 1
H1S2 H 0.9650 0.7858 0.1940 0.052 Uiso 0.85 1 calc PR A 1
H1S3 H 0.9181 0.7025 0.2632 0.052 Uiso 0.85 1 calc PR A 1
C2S C 0.7861(7) 0.9511(8) 0.1995(4) 0.0271(15) Uani 0.85 1 d PDU A 1
H2S1 H 0.6893 0.9688 0.1883 0.041 Uiso 0.85 1 calc PR A 1
H2S2 H 0.8347 0.9523 0.1530 0.041 Uiso 0.85 1 calc PR A 1
H2S3 H 0.8677 1.0267 0.2437 0.041 Uiso 0.85 1 calc PR A 1
S1S' S 0.8329(11) 0.8679(8) 0.2864(5) 0.0301(16) Uani 0.15 1 d PDU B 2
O1S' O 0.654(3) 0.788(5) 0.292(3) 0.0244(11) Uani 0.15 1 d PDU B 2
C1S' C 0.836(5) 0.960(5) 0.209(2) 0.0271(15) Uani 0.15 1 d PDU B 2
H1S4 H 0.7398 0.8997 0.1664 0.041 Uiso 0.15 1 calc PR B 2
H1S5 H 0.9372 0.9808 0.1895 0.041 Uiso 0.15 1 calc PR B 2
H1S6 H 0.8327 1.0513 0.2289 0.041 Uiso 0.15 1 calc PR B 2
C2S' C 0.883(6) 0.735(3) 0.237(3) 0.0348(16) Uani 0.15 1 d PDU B 2
H2S4 H 0.7841 0.6583 0.2010 0.052 Uiso 0.15 1 calc PR B 2
H2S5 H 0.9263 0.6946 0.2757 0.052 Uiso 0.15 1 calc PR B 2
H2S6 H 0.9673 0.7808 0.2072 0.052 Uiso 0.15 1 calc PR B 2

loop_
_atom_site_aniso_label
_atom_site_aniso_U_11
_atom_site_aniso_U_22
_atom_site_aniso_U_33
_atom_site_aniso_U_23
_atom_site_aniso_U_13
_atom_site_aniso_U_12
Zn1 0.0148(3) 0.0143(2) 0.0119(2) 0.00447(18) 0.00203(19) 0.0090(2)
S1 0.0169(6) 0.0168(5) 0.0296(6) 0.0099(5) -0.0006(5) 0.0044(5)
N1 0.0123(18) 0.0148(16) 0.0123(16) 0.0057(13) 0.0029(14) 0.0062(14)
N2 0.0145(19) 0.0172(17) 0.0135(17) 0.0062(13) 0.0036(14) 0.0079(15)
O1 0.0157(15) 0.0232(15) 0.0130(14) 0.0050(11) 0.0038(12) 0.0132(13)
O2 0.0299(18) 0.0238(16) 0.0092(14) 0.0041(12) 0.0031(13) 0.0179(15)
O3 0.0180(17) 0.0167(14) 0.0266(16) 0.0073(13) -0.0024(13) 0.0077(13)
C1 0.012(2) 0.0136(19) 0.016(2) -0.0019(16) 0.0015(17) 0.0047(17)
C2 0.015(2) 0.0134(19) 0.020(2) 0.0052(16) 0.0001(17) 0.0073(18)
C3 0.013(2) 0.022(2) 0.025(2) 0.0077(18) 0.0056(18) 0.0114(19)
C4 0.020(2) 0.024(2) 0.018(2) 0.0056(17) 0.0084(18) 0.015(2)
C5 0.019(2) 0.021(2) 0.010(2) 0.0034(16) 0.0034(17) 0.0104(19)
C6 0.013(2) 0.0121(18) 0.016(2) 0.0034(15) 0.0035(16) 0.0055(17)
C7 0.013(2) 0.0128(18) 0.0120(19) 0.0018(15) -0.0030(16) 0.0041(17)
C8 0.013(2) 0.0108(18) 0.015(2) 0.0035(15) 0.0009(16) 0.0041(16)
C9 0.018(2) 0.0140(19) 0.0107(19) 0.0044(15) 0.0045(16) 0.0086(17)
C10 0.015(2) 0.0111(18) 0.0119(19) 0.0061(15) 0.0031(16) 0.0042(17)
C11 0.014(2) 0.0148(19) 0.017(2) 0.0043(16) 0.0058(17) 0.0064(18)
C12 0.014(2) 0.015(2) 0.012(2) 0.0034(16) 0.0043(17) 0.0048(18)
C13 0.014(2) 0.014(2) 0.021(2) 0.0021(17) 0.0024(18) 0.0049(18)
C14 0.028(3) 0.022(2) 0.016(2) 0.0037(17) 0.0050(19) 0.013(2)
C15 0.022(3) 0.023(2) 0.011(2) 0.0033(17) 0.0020(18) 0.009(2)
C16 0.011(2) 0.019(2) 0.016(2) 0.0062(17) 0.0031(17) 0.0073(18)
C17 0.012(2) 0.017(2) 0.014(2) 0.0046(16) 0.0038(16) 0.0063(18)
C18 0.014(2) 0.017(2) 0.019(2) 0.0075(16) 0.0036(17) 0.0107(18)
C19 0.015(2) 0.025(2) 0.027(2) 0.0086(19) 0.0021(19) 0.009(2)
C20 0.026(3) 0.031(3) 0.031(3) 0.018(2) 0.011(2) 0.015(2)
C21 0.030(3) 0.038(3) 0.017(2) 0.012(2) 0.005(2) 0.021(2)
C22 0.025(3) 0.034(3) 0.024(2) 0.007(2) 0.001(2) 0.014(2)
C23 0.016(2) 0.025(2) 0.022(2) 0.0084(18) 0.0055(19) 0.007(2)
C24 0.018(2) 0.020(2) 0.0083(19) 0.0022(16) -0.0020(17) 0.0088(19)
C25 0.024(3) 0.026(2) 0.014(2) 0.0012(18) -0.0018(19) 0.007(2)
C26 0.038(3) 0.023(2) 0.020(2) 0.0078(19) 0.007(2) 0.007(2)
C27 0.045(3) 0.022(2) 0.028(3) 0.007(2) 0.001(2) 0.016(2)
C28 0.026(3) 0.027(2) 0.030(3) 0.010(2) 0.000(2) 0.015(2)
C29 0.016(2) 0.027(2) 0.022(2) 0.0083(19) 0.0010(19) 0.009(2)
C30 0.025(3) 0.023(2) 0.024(2) 0.0116(19) 0.002(2) 0.009(2)
C31 0.028(3) 0.018(2) 0.031(3) 0.0041(19) -0.003(2) 0.011(2)
S1S 0.0185(7) 0.0198(6) 0.0173(6) 0.0028(5) 0.0064(5) 0.0054(6)
O1S 0.027(2) 0.0298(17) 0.022(3) 0.0077(17) 0.012(2) 0.0155(18)
C1S 0.025(4) 0.032(4) 0.056(4) 0.018(4) 0.022(3) 0.014(4)
C2S 0.024(4) 0.029(3) 0.025(3) 0.009(2) 0.003(3) 0.009(3)
S1S' 0.037(4) 0.026(4) 0.030(4) 0.015(3) 0.014(3) 0.011(3)
O1S' 0.027(2) 0.0298(17) 0.022(3) 0.0077(17) 0.012(2) 0.0155(18)
C1S' 0.024(4) 0.029(3) 0.025(3) 0.009(2) 0.003(3) 0.009(3)
C2S' 0.025(4) 0.032(4) 0.056(4) 0.018(4) 0.022(3) 0.014(4)

loop_
_atom_type_symbol
_atom_type_description
_atom_type_scat_dispersion_real
_atom_type_scat_dispersion_imag
_atom_type_scat_source
C C 0.0033 0.0016 'International Tables Vol C Tables 4.2.6.8 and 6.1.1.4'
H H 0.0000 0.0000 'International Tables Vol C Tables 4.2.6.8 and 6.1.1.4'
N N 0.0061 0.0033 'International Tables Vol C Tables 4.2.6.8 and 6.1.1.4'
O O 0.0106 0.0060 'International Tables Vol C Tables 4.2.6.8 and 6.1.1.4'
S S 0.1246 0.1234 'International Tables Vol C Tables 4.2.6.8 and 6.1.1.4'
Zn Zn 0.2839 1.4301 'International Tables Vol C Tables 4.2.6.8 and 6.1.1.4'

loop_
_geom_angle_atom_site_label_1
_geom_angle_atom_site_label_2
_geom_angle_atom_site_label_3
_geom_angle
_geom_angle_site_symmetry_1
_geom_angle_site_symmetry_3
O1 Zn1 O2 96.39(11) . .
O1 Zn1 O3 104.02(11) . .
O2 Zn1 O3 102.48(12) . .
O1 Zn1 N1 90.26(12) . .
O2 Zn1 N1 157.44(12) . .
O3 Zn1 N1 96.73(12) . .
O1 Zn1 N2 151.27(13) . .
O2 Zn1 N2 87.01(11) . .
O3 Zn1 N2 103.04(12) . .
N1 Zn1 N2 77.14(12) . .
O3 S1 C30 106.56(18) . .
O3 S1 C31 104.5(2) . .
C30 S1 C31 98.1(2) . .
C7 N1 C8 121.9(3) . .
C7 N1 Zn1 125.1(3) . .
C8 N1 Zn1 112.9(2) . .
C11 N2 C10 121.1(3) . .
C11 N2 Zn1 126.3(3) . .
C10 N2 Zn1 112.1(2) . .
C1 O1 Zn1 129.1(3) . .
C17 O2 Zn1 132.0(3) . .
S1 O3 Zn1 129.49(17) . .
O1 C1 C2 118.3(4) . .
O1 C1 C6 124.5(4) . .
C2 C1 C6 117.2(4) . .
C3 C2 C1 120.5(4) . .
C3 C2 C18 118.2(3) . .
C1 C2 C18 121.3(4) . .
C2 C3 C4 121.9(4) . .
C5 C4 C3 118.6(4) . .
C4 C5 C6 121.6(4) . .
C5 C6 C1 120.2(4) . .
C5 C6 C7 115.0(3) . .
C1 C6 C7 124.8(4) . .
N1 C7 C6 125.5(4) . .
C9 C8 N1 126.1(3) . .
C9 C8 C10 119.2(4) . .
N1 C8 C10 114.7(3) . .
C8 C9 C10 121.0(3) . 2_676
C9 C10 N2 124.4(3) 2_676 .
C9 C10 C8 119.8(4) 2_676 .
N2 C10 C8 115.8(3) . .
N2 C11 C12 125.4(4) . .
C13 C12 C17 120.3(4) . .
C13 C12 C11 116.7(4) . .
C17 C12 C11 123.0(3) . .
C14 C13 C12 121.0(4) . .
C13 C14 C15 119.8(4) . .
C16 C15 C14 121.6(4) . .
C15 C16 C17 120.2(4) . .
C15 C16 C24 119.7(4) . .
C17 C16 C24 120.1(3) . .
O2 C17 C12 124.3(4) . .
O2 C17 C16 119.0(3) . .
C12 C17 C16 116.7(3) . .
C23 C18 C19 118.1(4) . .
C23 C18 C2 120.2(4) . .
C19 C18 C2 121.7(4) . .
C20 C19 C18 121.5(4) . .
C21 C20 C19 119.9(5) . .
C22 C21 C20 119.8(4) . .
C21 C22 C23 120.0(4) . .
C18 C23 C22 120.7(4) . .
C29 C24 C25 118.4(4) . .
C29 C24 C16 123.3(4) . .
C25 C24 C16 118.3(4) . .
C26 C25 C24 121.2(4) . .
C25 C26 C27 119.4(5) . .
C28 C27 C26 120.1(4) . .
C27 C28 C29 120.1(4) . .
C28 C29 C24 120.7(4) . .
O1S S1S C1S 106.8(3) . .
O1S S1S C2S 106.6(4) . .
C1S S1S C2S 97.2(3) . .
O1S' S1S' C1S' 106.5(8) . .
O1S' S1S' C2S' 106.2(8) . .
C1S' S1S' C2S' 97.0(6) . .

loop_
_geom_bond_atom_site_label_1
_geom_bond_atom_site_label_2
_geom_bond_distance
_geom_bond_site_symmetry_2
Zn1 O1 1.971(3) .
Zn1 O2 1.975(3) .
Zn1 O3 2.040(3) .
Zn1 N1 2.092(3) .
Zn1 N2 2.103(3) .
S1 O3 1.525(3) .
S1 C30 1.787(4) .
S1 C31 1.788(5) .
N1 C7 1.297(5) .
N1 C8 1.401(5) .
N2 C11 1.297(5) .
N2 C10 1.393(5) .
O1 C1 1.310(4) .
O2 C17 1.296(4) .
C1 C2 1.424(5) .
C1 C6 1.426(6) .
C2 C3 1.390(5) .
C2 C18 1.498(5) .
C3 C4 1.398(6) .
C4 C5 1.369(5) .
C5 C6 1.417(5) .
C6 C7 1.447(5) .
C8 C9 1.385(5) .
C8 C10 1.423(5) .
C9 C10 1.392(5) 2_676
C10 C9 1.392(5) 2_676
C11 C12 1.440(5) .
C12 C13 1.418(5) .
C12 C17 1.424(5) .
C13 C14 1.362(6) .
C14 C15 1.393(6) .
C15 C16 1.381(5) .
C16 C17 1.447(5) .
C16 C24 1.499(5) .
C18 C23 1.377(6) .
C18 C19 1.390(6) .
C19 C20 1.380(6) .
C20 C21 1.376(6) .
C21 C22 1.373(7) .
C22 C23 1.403(6) .
C24 C29 1.386(6) .
C24 C25 1.391(6) .
C25 C26 1.381(6) .
C26 C27 1.389(7) .
C27 C28 1.372(7) .
C28 C29 1.386(6) .
S1S O1S 1.510(6) .
S1S C1S 1.778(7) .
S1S C2S 1.782(6) .
S1S' O1S' 1.512(9) .
S1S' C1S' 1.779(9) .
S1S' C2S' 1.784(8) .

loop_
_geom_torsion_atom_site_label_1
_geom_torsion_atom_site_label_2
_geom_torsion_atom_site_label_3
_geom_torsion_atom_site_label_4
_geom_torsion
_geom_torsion_site_symmetry_4
O1 Zn1 N1 C7 6.6(3) .
O2 Zn1 N1 C7 114.1(4) .
O3 Zn1 N1 C7 -97.5(3) .
N2 Zn1 N1 C7 160.6(3) .
O1 Zn1 N1 C8 -176.5(3) .
O2 Zn1 N1 C8 -69.0(4) .
O3 Zn1 N1 C8 79.3(3) .
N2 Zn1 N1 C8 -22.6(3) .
O1 Zn1 N2 C11 -82.5(4) .
O2 Zn1 N2 C11 15.4(3) .
O3 Zn1 N2 C11 117.5(3) .
N1 Zn1 N2 C11 -148.5(4) .
O1 Zn1 N2 C10 89.2(3) .
O2 Zn1 N2 C10 -173.0(3) .
O3 Zn1 N2 C10 -70.8(3) .
N1 Zn1 N2 C10 23.2(3) .
O2 Zn1 O1 C1 -168.2(3) .
O3 Zn1 O1 C1 87.2(3) .
N1 Zn1 O1 C1 -9.8(3) .
N2 Zn1 O1 C1 -72.8(4) .
O1 Zn1 O2 C17 141.8(4) .
O3 Zn1 O2 C17 -112.2(4) .
N1 Zn1 O2 C17 35.5(6) .
N2 Zn1 O2 C17 -9.5(4) .
C30 S1 O3 Zn1 25.1(3) .
C31 S1 O3 Zn1 -78.1(3) .
O1 Zn1 O3 S1 40.9(3) .
O2 Zn1 O3 S1 -59.0(2) .
N1 Zn1 O3 S1 132.9(2) .
N2 Zn1 O3 S1 -148.8(2) .
Zn1 O1 C1 C2 -173.5(3) .
Zn1 O1 C1 C6 7.7(6) .
O1 C1 C2 C3 -179.2(4) .
C6 C1 C2 C3 -0.3(6) .
O1 C1 C2 C18 0.2(6) .
C6 C1 C2 C18 179.0(4) .
C1 C2 C3 C4 -0.5(6) .
C18 C2 C3 C4 -179.8(4) .
C2 C3 C4 C5 0.9(7) .
C3 C4 C5 C6 -0.6(6) .
C4 C5 C6 C1 -0.1(6) .
C4 C5 C6 C7 178.2(4) .
O1 C1 C6 C5 179.4(4) .
C2 C1 C6 C5 0.6(6) .
O1 C1 C6 C7 1.2(7) .
C2 C1 C6 C7 -177.6(4) .
C8 N1 C7 C6 -178.0(4) .
Zn1 N1 C7 C6 -1.4(6) .
C5 C6 C7 N1 177.5(4) .
C1 C6 C7 N1 -4.3(6) .
C7 N1 C8 C9 17.5(6) .
Zn1 N1 C8 C9 -159.5(3) .
C7 N1 C8 C10 -164.5(4) .
Zn1 N1 C8 C10 18.6(4) .
N1 C8 C9 C10 177.1(4) 2_676
C10 C8 C9 C10 -0.9(7) 2_676
C11 N2 C10 C9 -29.7(6) 2_676
Zn1 N2 C10 C9 158.1(3) 2_676
C11 N2 C10 C8 151.4(4) .
Zn1 N2 C10 C8 -20.8(4) .
C9 C8 C10 C9 0.9(6) 2_676
N1 C8 C10 C9 -177.3(3) 2_676
C9 C8 C10 N2 179.8(4) .
N1 C8 C10 N2 1.6(5) .
C10 N2 C11 C12 175.3(4) .
Zn1 N2 C11 C12 -13.7(6) .
N2 C11 C12 C13 -177.3(4) .
N2 C11 C12 C17 0.3(7) .
C17 C12 C13 C14 -3.0(7) .
C11 C12 C13 C14 174.7(4) .
C12 C13 C14 C15 -2.0(7) .
C13 C14 C15 C16 2.3(7) .
C14 C15 C16 C17 2.3(7) .
C14 C15 C16 C24 -175.1(4) .
Zn1 O2 C17 C12 1.1(6) .
Zn1 O2 C17 C16 178.2(3) .
C13 C12 C17 O2 -175.6(4) .
C11 C12 C17 O2 6.9(7) .
C13 C12 C17 C16 7.2(6) .
C11 C12 C17 C16 -170.3(4) .
C15 C16 C17 O2 175.8(4) .
C24 C16 C17 O2 -6.8(6) .
C15 C16 C17 C12 -6.9(6) .
C24 C16 C17 C12 170.5(4) .
C3 C2 C18 C23 59.7(5) .
C1 C2 C18 C23 -119.6(4) .
C3 C2 C18 C19 -118.5(5) .
C1 C2 C18 C19 62.1(5) .
C23 C18 C19 C20 0.7(6) .
C2 C18 C19 C20 178.9(4) .
C18 C19 C20 C21 -0.2(7) .
C19 C20 C21 C22 -0.3(7) .
C20 C21 C22 C23 0.4(7) .
C19 C18 C23 C22 -0.6(6) .
C2 C18 C23 C22 -178.9(4) .
C21 C22 C23 C18 0.0(7) .
C15 C16 C24 C29 -134.2(4) .
C17 C16 C24 C29 48.4(6) .
C15 C16 C24 C25 47.8(6) .
C17 C16 C24 C25 -129.6(4) .
C29 C24 C25 C26 -0.4(6) .
C16 C24 C25 C26 177.6(4) .
C24 C25 C26 C27 1.8(7) .
C25 C26 C27 C28 -2.3(7) .
C26 C27 C28 C29 1.4(7) .
C27 C28 C29 C24 0.0(7) .
C25 C24 C29 C28 -0.5(6) .
C16 C24 C29 C28 -178.4(4) .
